data_4100307
_journal_name_full 'Journal of the American Chemical Society'
_journal_year 2005
_chemical_formula_sum 'C26 H44 B Cl3 N7 Rh'
_chemical_formula_weight 674.75
_space_group_IT_number 14
_symmetry_cell_setting monoclinic
_symmetry_space_group_name_Hall '-P 2ybc'
_symmetry_space_group_name_H-M 'P 1 21/c 1'
_cell_angle_alpha 90.00
_cell_angle_beta 104.236(2)
_cell_angle_gamma 90.00
_cell_formula_units_Z 4
_cell_length_a 15.922(2)
_cell_length_b 14.3100(18)
_cell_length_c 14.6580(18)
_cell_measurement_temperature 193(2)
_cell_volume 3237.1(7)
_diffrn_ambient_temperature 193(2)
_exptl_crystal_density_diffrn 1.384
_cod_depositor_comments
;
The following automatic conversions were performed:
'_symmetry_cell_setting' value 'Monoclinic' changed to 'monoclinic'
according to '/home/saulius/struct/CIF-dictionaries/cif_core.dic'
dictionary named 'cif_core.dic' version 2.4.1 from 2010-06-29.

Automatic conversion script
Id: cif_fix_enum 1527 2010-12-29 10:47:43Z saulius 
;
_cod_original_sg_symbol_H-M 'P 21/c'
_cod_database_code 4100307

loop_
_symmetry_equiv_pos_as_xyz
'x, y, z'
'-x, y+1/2, -z+1/2'
'-x, -y, -z'
'x, -y-1/2, z-1/2'

loop_
_atom_site_label
_atom_site_type_symbol
_atom_site_fract_x
_atom_site_fract_y
_atom_site_fract_z
_atom_site_U_iso_or_equiv
_atom_site_adp_type
_atom_site_occupancy
_atom_site_symmetry_multiplicity
_atom_site_calc_flag
_atom_site_refinement_flags
_atom_site_disorder_assembly
_atom_site_disorder_group
Rh1 Rh 0.816102(16) 0.384237(17) 0.350159(17) 0.02499(9) Uani 1 1 d . . .
Cl1 Cl 0.86126(6) 0.27711(7) 0.25068(6) 0.0371(2) Uani 1 1 d . . .
Cl2 Cl 0.46979(10) 1.50880(14) 0.35998(11) 0.0839(5) Uani 1 1 d . . .
Cl3 Cl 0.5110(2) 1.31131(14) 0.4035(2) 0.1478(12) Uani 1 1 d . . .
N1 N 0.7588(2) 0.2113(2) 0.4423(2) 0.0333(6) Uani 1 1 d . . .
N2 N 0.68903(19) 0.4019(2) 0.2452(2) 0.0303(6) Uani 1 1 d . . .
N3 N 0.6619(2) 0.4927(2) 0.2275(2) 0.0335(6) Uani 1 1 d . . .
N4 N 0.76809(18) 0.47743(19) 0.43300(19) 0.0271(6) Uani 1 1 d . . .
N5 N 0.72593(19) 0.5559(2) 0.3892(2) 0.0308(6) Uani 1 1 d . . .
N6 N 0.85848(19) 0.4977(2) 0.2794(2) 0.0305(6) Uani 1 1 d . . .
N7 N 0.8061(2) 0.5756(2) 0.2638(2) 0.0340(6) Uani 1 1 d . . .
B1 B 0.7163(3) 0.5734(3) 0.2831(3) 0.0355(9) Uani 1 1 d . . .
H1A H 0.6863 0.6343 0.2645 0.043 Uiso 1 1 calc R . .
C1 C 0.7801(2) 0.2783(2) 0.4103(2) 0.0287(7) Uani 1 1 d . . .
C2 C 0.7388(3) 0.1303(3) 0.4907(3) 0.0428(9) Uani 1 1 d . . .
H2A H 0.6757 0.1294 0.4864 0.051 Uiso 1 1 calc R . .
H2B H 0.7692 0.1351 0.5581 0.051 Uiso 1 1 calc R . .
C3 C 0.7645(3) 0.0385(3) 0.4513(3) 0.0438(9) Uani 1 1 d . . .
C4 C 0.7327(4) -0.0394(3) 0.5050(4) 0.0711(16) Uani 1 1 d . . .
H4A H 0.6697 -0.0350 0.4949 0.107 Uiso 1 1 calc R . .
H4B H 0.7602 -0.0333 0.5723 0.107 Uiso 1 1 calc R . .
H4C H 0.7479 -0.1000 0.4824 0.107 Uiso 1 1 calc R . .
C5 C 0.7218(5) 0.0302(4) 0.3471(3) 0.088(2) Uani 1 1 d . . .
H5A H 0.6588 0.0345 0.3372 0.131 Uiso 1 1 calc R . .
H5B H 0.7369 -0.0302 0.3238 0.131 Uiso 1 1 calc R . .
H5C H 0.7422 0.0808 0.3130 0.131 Uiso 1 1 calc R . .
C6 C 0.8628(4) 0.0332(4) 0.4672(5) 0.0819(18) Uani 1 1 d . . .
H6A H 0.8826 0.0839 0.4326 0.123 Uiso 1 1 calc R . .
H6B H 0.8787 -0.0271 0.4446 0.123 Uiso 1 1 calc R . .
H6C H 0.8901 0.0395 0.5345 0.123 Uiso 1 1 calc R . .
C7 C 0.9373(2) 0.3856(2) 0.4482(2) 0.0293(7) Uani 1 1 d . . .
H7A H 0.9732 0.4326 0.4258 0.035 Uiso 1 1 calc R . .
H7B H 0.9273 0.4100 0.5079 0.035 Uiso 1 1 calc R . .
C8 C 0.9930(3) 0.2983(3) 0.4733(3) 0.0441(9) Uani 1 1 d . . .
H8A H 0.9815 0.2545 0.4184 0.053 Uiso 1 1 calc R . .
C9 C 0.9762(3) 0.2476(4) 0.5611(4) 0.0649(14) Uani 1 1 d . . .
H9A H 0.9153 0.2284 0.5482 0.097 Uiso 1 1 calc R . .
H9B H 0.9892 0.2902 0.6151 0.097 Uiso 1 1 calc R . .
H9C H 1.0135 0.1923 0.5753 0.097 Uiso 1 1 calc R . .
C10 C 1.0884(3) 0.3255(4) 0.4997(4) 0.0652(14) Uani 1 1 d . . .
H10A H 1.1031 0.3570 0.4463 0.098 Uiso 1 1 calc R . .
H10B H 1.1241 0.2692 0.5158 0.098 Uiso 1 1 calc R . .
H10C H 1.0995 0.3677 0.5540 0.098 Uiso 1 1 calc R . .
C11 C 0.6331(3) 0.2436(3) 0.1960(3) 0.0456(10) Uani 1 1 d . . .
H11A H 0.6873 0.2247 0.2399 0.068 Uiso 1 1 calc R . .
H11B H 0.6317 0.2197 0.1330 0.068 Uiso 1 1 calc R . .
H11C H 0.5839 0.2182 0.2171 0.068 Uiso 1 1 calc R . .
C12 C 0.6274(2) 0.3475(3) 0.1930(2) 0.0338(7) Uani 1 1 d . . .
C13 C 0.5608(3) 0.4039(3) 0.1402(3) 0.0421(9) Uani 1 1 d . . .
H13A H 0.5097 0.3834 0.0965 0.051 Uiso 1 1 calc R . .
C14 C 0.5839(3) 0.4943(3) 0.1643(3) 0.0405(9) Uani 1 1 d . . .
C15 C 0.5382(3) 0.5839(3) 0.1305(3) 0.0559(12) Uani 1 1 d . . .
H15A H 0.5724 0.6366 0.1626 0.084 Uiso 1 1 calc R . .
H15B H 0.4811 0.5840 0.1444 0.084 Uiso 1 1 calc R . .
H15C H 0.5314 0.5897 0.0625 0.084 Uiso 1 1 calc R . .
C16 C 0.7943(3) 0.4057(3) 0.5938(3) 0.0438(9) Uani 1 1 d . . .
H16A H 0.8229 0.3568 0.5656 0.066 Uiso 1 1 calc R . .
H16B H 0.7456 0.3785 0.6145 0.066 Uiso 1 1 calc R . .
H16C H 0.8358 0.4328 0.6480 0.066 Uiso 1 1 calc R . .
C17 C 0.7617(2) 0.4799(3) 0.5230(2) 0.0331(7) Uani 1 1 d . . .
C18 C 0.7175(3) 0.5609(3) 0.5368(3) 0.0376(8) Uani 1 1 d . . .
H18A H 0.7047 0.5804 0.5938 0.045 Uiso 1 1 calc R . .
C19 C 0.6960(3) 0.6070(3) 0.4519(3) 0.0371(8) Uani 1 1 d . . .
C20 C 0.6483(3) 0.6975(3) 0.4273(3) 0.0522(11) Uani 1 1 d . . .
H20A H 0.6436 0.7121 0.3609 0.078 Uiso 1 1 calc R . .
H20B H 0.6799 0.7476 0.4669 0.078 Uiso 1 1 calc R . .
H20C H 0.5901 0.6918 0.4380 0.078 Uiso 1 1 calc R . .
C21 C 1.0040(3) 0.4543(3) 0.2547(3) 0.0530(11) Uani 1 1 d . . .
H21A H 0.9915 0.3941 0.2804 0.080 Uiso 1 1 calc R . .
H21B H 1.0573 0.4805 0.2947 0.080 Uiso 1 1 calc R . .
H21C H 1.0114 0.4452 0.1908 0.080 Uiso 1 1 calc R . .
C22 C 0.9308(3) 0.5197(3) 0.2517(3) 0.0396(9) Uani 1 1 d . . .
C23 C 0.9247(3) 0.6109(3) 0.2194(3) 0.0508(11) Uani 1 1 d . . .
H23A H 0.9667 0.6438 0.1957 0.061 Uiso 1 1 calc R . .
C24 C 0.8466(3) 0.6448(3) 0.2280(3) 0.0427(9) Uani 1 1 d . . .
C25 C 0.8068(4) 0.7404(3) 0.2054(4) 0.0692(15) Uani 1 1 d . . .
H25A H 0.7498 0.7419 0.2194 0.104 Uiso 1 1 calc R . .
H25B H 0.8005 0.7540 0.1385 0.104 Uiso 1 1 calc R . .
H25C H 0.8444 0.7875 0.2436 0.104 Uiso 1 1 calc R . .
C26 C 0.5486(3) 1.4220(4) 0.3953(4) 0.0604(12) Uani 1 1 d . . .
H26A H 0.5858 1.4211 0.3502 0.073 Uiso 1 1 calc R . .
H26B H 0.5858 1.4397 0.4575 0.073 Uiso 1 1 calc R . .

loop_
_atom_site_aniso_label
_atom_site_aniso_U_11
_atom_site_aniso_U_22
_atom_site_aniso_U_33
_atom_site_aniso_U_23
_atom_site_aniso_U_13
_atom_site_aniso_U_12
Rh1 0.02986(15) 0.02264(14) 0.02250(13) -0.00270(9) 0.00647(9) -0.00352(10)
Cl1 0.0403(5) 0.0379(5) 0.0335(4) -0.0131(3) 0.0099(3) -0.0011(4)
Cl2 0.0707(9) 0.1084(13) 0.0757(9) 0.0140(9) 0.0237(7) 0.0196(8)
Cl3 0.198(3) 0.0614(11) 0.232(3) -0.0272(14) 0.145(2) -0.0471(14)
N1 0.0379(16) 0.0285(15) 0.0342(15) -0.0002(12) 0.0101(13) -0.0060(12)
N2 0.0339(15) 0.0276(15) 0.0283(14) -0.0019(11) 0.0056(12) -0.0037(11)
N3 0.0378(16) 0.0306(15) 0.0299(14) 0.0010(12) 0.0044(12) 0.0009(12)
N4 0.0311(14) 0.0227(13) 0.0273(13) 0.0000(10) 0.0069(11) -0.0013(11)
N5 0.0375(16) 0.0245(14) 0.0313(14) -0.0027(11) 0.0106(12) -0.0019(12)
N6 0.0342(15) 0.0289(15) 0.0280(13) -0.0004(11) 0.0067(11) -0.0067(12)
N7 0.0441(17) 0.0268(15) 0.0299(14) 0.0005(12) 0.0070(12) -0.0089(13)
B1 0.046(2) 0.0251(19) 0.033(2) 0.0015(15) 0.0050(17) -0.0017(17)
C1 0.0271(16) 0.0298(17) 0.0271(15) -0.0045(13) 0.0025(13) -0.0003(13)
C2 0.056(2) 0.036(2) 0.039(2) 0.0054(16) 0.0167(18) -0.0111(17)
C3 0.062(3) 0.0310(19) 0.0360(19) 0.0017(15) 0.0073(18) -0.0050(18)
C4 0.111(5) 0.038(3) 0.063(3) 0.015(2) 0.019(3) -0.016(3)
C5 0.166(7) 0.050(3) 0.036(2) -0.007(2) 0.004(3) 0.002(4)
C6 0.074(4) 0.053(3) 0.121(5) 0.007(3) 0.029(4) 0.013(3)
C7 0.0280(16) 0.0303(17) 0.0292(16) -0.0064(13) 0.0065(13) -0.0058(13)
C8 0.039(2) 0.043(2) 0.043(2) -0.0101(17) -0.0038(17) 0.0042(17)
C9 0.047(3) 0.061(3) 0.077(3) 0.023(3) -0.004(2) -0.004(2)
C10 0.034(2) 0.087(4) 0.074(3) 0.025(3) 0.013(2) 0.011(2)
C11 0.044(2) 0.035(2) 0.053(2) -0.0097(18) 0.0026(18) -0.0075(17)
C12 0.0321(18) 0.0353(19) 0.0314(17) -0.0058(14) 0.0031(14) -0.0063(15)
C13 0.035(2) 0.046(2) 0.039(2) -0.0038(17) -0.0029(16) -0.0050(16)
C14 0.038(2) 0.043(2) 0.0363(19) 0.0032(16) 0.0008(15) 0.0036(17)
C15 0.056(3) 0.049(3) 0.054(3) 0.009(2) -0.003(2) 0.014(2)
C16 0.062(3) 0.043(2) 0.0295(18) 0.0021(16) 0.0174(17) -0.0033(19)
C17 0.0392(19) 0.0326(18) 0.0293(16) -0.0057(13) 0.0119(14) -0.0091(14)
C18 0.044(2) 0.036(2) 0.0369(19) -0.0110(15) 0.0187(16) -0.0098(16)
C19 0.0377(19) 0.0286(18) 0.047(2) -0.0112(15) 0.0139(16) -0.0054(15)
C20 0.058(3) 0.038(2) 0.063(3) -0.009(2) 0.019(2) 0.009(2)
C21 0.044(2) 0.064(3) 0.055(3) -0.003(2) 0.020(2) -0.009(2)
C22 0.041(2) 0.048(2) 0.0310(17) -0.0035(16) 0.0111(15) -0.0155(17)
C23 0.060(3) 0.051(3) 0.045(2) 0.0034(19) 0.020(2) -0.026(2)
C24 0.059(3) 0.036(2) 0.0334(18) 0.0043(16) 0.0102(17) -0.0166(18)
C25 0.090(4) 0.039(3) 0.079(4) 0.022(2) 0.022(3) -0.012(3)
C26 0.063(3) 0.049(3) 0.073(3) -0.006(2) 0.024(3) -0.006(2)

loop_
_geom_bond_atom_site_label_1
_geom_bond_atom_site_label_2
_geom_bond_distance
_geom_bond_site_symmetry_2
_geom_bond_publ_flag
Rh1 C1 1.910(4) . ?
Rh1 N4 2.072(3) . ?
Rh1 C7 2.104(3) . ?
Rh1 N6 2.124(3) . ?
Rh1 N2 2.235(3) . ?
Rh1 Cl1 2.3471(9) . ?
Cl2 C26 1.752(6) . ?
Cl3 C26 1.708(5) . ?
N1 C1 1.155(5) . ?
N1 C2 1.435(5) . ?
N2 C12 1.336(4) . ?
N2 N3 1.373(4) . ?
N3 C14 1.354(5) . ?
N3 B1 1.550(5) . ?
N4 C17 1.348(4) . ?
N4 N5 1.383(4) . ?
N5 C19 1.350(5) . ?
N5 B1 1.544(5) . ?
N6 C22 1.350(5) . ?
N6 N7 1.377(4) . ?
N7 C24 1.355(5) . ?
N7 B1 1.525(6) . ?
C2 C3 1.531(6) . ?
C3 C5 1.516(6) . ?
C3 C4 1.521(6) . ?
C3 C6 1.527(7) . ?
C7 C8 1.524(5) . ?
C8 C10 1.523(6) . ?
C8 C9 1.558(7) . ?
C11 C12 1.489(5) . ?
C12 C13 1.404(5) . ?
C13 C14 1.367(6) . ?
C14 C15 1.497(6) . ?
C16 C17 1.486(5) . ?
C17 C18 1.396(5) . ?
C18 C19 1.374(6) . ?
C19 C20 1.500(6) . ?
C21 C22 1.486(6) . ?
C22 C23 1.384(6) . ?
C23 C24 1.370(7) . ?
C24 C25 1.509(7) . ?
